data_7705792
loop_
_publ_author_name
'Bamford, Karlee L.'
'Stephan, Douglas W.'

_publ_section_title
;
 Insertion reactions of the C-B-N-substituted borinium cation
 [MesBN<sup>i</sup>Pr<sub>2</sub>]<sup/>.
;
_journal_issue 48
_journal_name_full 'Dalton transactions (Cambridge, England : 2003)'
_journal_page_first 17571
_journal_page_last 17577
_journal_paper_doi 10.1039/d0dt03665j
_journal_volume 49
_journal_year 2020
_chemical_absolute_configuration unk
_chemical_formula_moiety 'C28 H47 B N3, Cl7 Ga2'
_chemical_formula_sum 'C28 H47 B Cl7 Ga2 N3'
_chemical_formula_weight 824.144
_space_group_crystal_system orthorhombic
_space_group_IT_number 19
_space_group_name_Hall 'P 2ac 2ab'
_space_group_name_H-M_alt 'P 21 21 21'
_symmetry_Int_Tables_number 19
_audit_creation_date 2020-10-21
_audit_creation_method
;
Olex2 1.3
(compiled 2020.07.31 svn.rc2a77460 for OlexSys, GUI svn.r6145)
;
_audit_update_record
;
2020-10-21 deposited with the CCDC.	2020-11-17 downloaded from the CCDC.
;
_cell_angle_alpha 90
_cell_angle_beta 90
_cell_angle_gamma 90
_cell_formula_units_Z 4
_cell_length_a 9.4798(10)
_cell_length_b 17.8564(18)
_cell_length_c 22.909(3)
_cell_measurement_reflns_used 9959
_cell_measurement_temperature 150(2)
_cell_measurement_theta_max 27.589
_cell_measurement_theta_min 2.325
_cell_volume 3877.9(8)
_computing_cell_refinement 'SAINT V8.38A (Bruker, 2018)'
_computing_data_reduction 'SAINT V8.38A (Bruker, 2018)'
_computing_molecular_graphics 'Olex2 1.3 (Dolomanov et al., 2009)'
_computing_publication_material 'Olex2 1.3 (Dolomanov et al., 2009)'
_computing_structure_refinement 'olex2.refine 1.3 (Bourhis et al., 2015)'
_computing_structure_solution 'SHELXT 2014/5 (Sheldrick, 2014)'
_diffrn_ambient_temperature 150.15
_diffrn_measured_fraction_theta_full 0.9992
_diffrn_measured_fraction_theta_max 0.9926
_diffrn_measurement_device_type 'Bruker APEX-II CCD'
_diffrn_measurement_method '\f and \w scans'
_diffrn_radiation_type 'Mo K\a'
_diffrn_radiation_wavelength 0.71073
_diffrn_reflns_av_R_equivalents 0.0701
_diffrn_reflns_av_unetI/netI 0.0696
_diffrn_reflns_Laue_measured_fraction_full 0.9992
_diffrn_reflns_Laue_measured_fraction_max 0.9926
_diffrn_reflns_limit_h_max 13
_diffrn_reflns_limit_h_min -13
_diffrn_reflns_limit_k_max 20
_diffrn_reflns_limit_k_min -26
_diffrn_reflns_limit_l_max 33
_diffrn_reflns_limit_l_min -32
_diffrn_reflns_number 84304
_diffrn_reflns_point_group_measured_fraction_full 0.9996
_diffrn_reflns_point_group_measured_fraction_max 0.9915
_diffrn_reflns_theta_full 25.2417
_diffrn_reflns_theta_max 31.59
_diffrn_reflns_theta_min 2.11
_diffrn_source_current 30.0
_diffrn_source_power 1.5
_diffrn_source_voltage 50.0
_diffrn_standards_number 0
_exptl_absorpt_coefficient_mu 1.894
_exptl_absorpt_correction_T_max 0.7462
_exptl_absorpt_correction_T_min 0.6288
_exptl_absorpt_correction_type multi-scan
_exptl_absorpt_process_details
;
SADABS-2016/2 (Bruker,2016/2) was used for absorption correction.
wR2(int) was 0.1115 before and 0.0560 after correction.
The Ratio of minimum to maximum transmission is 0.8427.
The \l/2 correction factor is Not present.
;
_exptl_crystal_colour colourless
_exptl_crystal_colour_primary colourless
_exptl_crystal_density_diffrn 1.412
_exptl_crystal_description block
_exptl_crystal_F_000 1694.684
_exptl_crystal_size_max 0.813
_exptl_crystal_size_mid 0.153
_exptl_crystal_size_min 0.121
_refine_diff_density_max 1.2897
_refine_diff_density_min -1.1923
_refine_diff_density_rms 0.1614
_refine_ls_abs_structure_details 'Flack, H. D. (1983). Acta Cryst. A39, 876-881.'
_refine_ls_abs_structure_Flack -0.001(9)
_refine_ls_d_res_high 0.6785
_refine_ls_d_res_low 9.6413
_refine_ls_goodness_of_fit_ref 1.0271
_refine_ls_hydrogen_treatment constr
_refine_ls_matrix_type full
_refine_ls_number_constraints 70
_refine_ls_number_parameters 377
_refine_ls_number_reflns 12877
_refine_ls_number_restraints 0
_refine_ls_restrained_S_all 1.0271
_refine_ls_R_factor_all 0.0877
_refine_ls_R_factor_gt 0.0486
_refine_ls_shift/su_max 0.0009
_refine_ls_shift/su_mean 0.0000
_refine_ls_structure_factor_coef Fsqd
_refine_ls_weighting_details 'w=1/[\s^2^(Fo^2^)+(0.0312P)^2^+2.4637P] where P=(Fo^2^+2Fc^2^)/3'
_refine_ls_weighting_scheme calc
_refine_ls_wR_factor_gt 0.0813
_refine_ls_wR_factor_ref 0.0934
_reflns_Friedel_coverage 0.990
_reflns_limit_h_max 13
_reflns_limit_h_min -13
_reflns_limit_k_max 26
_reflns_limit_k_min -26
_reflns_limit_l_max 33
_reflns_limit_l_min -33
_reflns_number_gt 9182
_reflns_number_total 12877
_reflns_threshold_expression I>=2u(I)
_cod_data_source_file d0dt03665j2.cif
_cod_data_source_block KB077_0m_a
_cod_depositor_comments 'Adding full bibliography for 7705788--7705792.cif.'
_cod_original_cell_volume 3877.9(7)
_cod_original_sg_symbol_Hall ' P 2ac 2ab'
_cod_database_code 7705792
_olex2_refinement_description
;
1. Fixed Uiso
 At 1.2 times of:
  All C(H) groups, All C(H,H) groups
 At 1.5 times of:
  All C(H,H,H) groups
2.a Ternary CH refined with riding coordinates:
 C002(H002), C005(H005), C200(H200), C300(H300)
2.b Secondary CH2 refined with riding coordinates:
 C201(H20a,H20b), C202(H20c,H20d), C203(H20e,H20f), C204(H20g,H20h), C205(H20i,
 H20j), C301(H30a,H30b), C302(H30c,H30d), C303(H30e,H30f), C304(H30g,H30h),
 C305(H30i,H30j)
2.c Aromatic/amide H refined with riding coordinates:
 C103(H103), C105(H105)
2.d Idealised Me refined as rotating group:
 C01(H01a,H01b,H01c), C02(H02a,H02b,H02c), C003(H00a,H00b,H00c), C03(H03a,H03b,
 H03c), C004(H00d,H00e,H00f), C006(H00g,H00h,H00i), C007(H00j,H00k,H00l)
;
_olex2_submission_special_instructions 'No special instructions were received'

loop_
_space_group_symop_id
_space_group_symop_operation_xyz
1 x,y,z
2 x+1/2,-y+1/2,-z
3 -x,y+1/2,-z+1/2
4 -x+1/2,-y,z+1/2

loop_
_atom_site_label
_atom_site_type_symbol
_atom_site_fract_x
_atom_site_fract_y
_atom_site_fract_z
_atom_site_U_iso_or_equiv
_atom_site_adp_type
_atom_site_occupancy
_atom_site_refinement_flags_posn
B01 B 0.6824(3) 0.42218(17) 0.17726(14) 0.0166(6) Uani 1.000000 .
N01 N 0.7567(2) 0.36103(12) 0.19489(9) 0.0145(5) Uani 1.000000 .
N02 N 0.5581(3) 0.43768(12) 0.13738(10) 0.0188(5) Uani 1.000000 .
N03 N 0.6807(3) 0.50588(12) 0.19045(10) 0.0186(5) Uani 1.000000 .
Ga01 Ga 0.53960(4) 0.532955(18) 0.465041(15) 0.02436(8) Uani 1.000000 .
Ga02 Ga 0.27265(4) 0.40677(2) 0.383944(18) 0.03682(10) Uani 1.000000 .
Cl03 Cl 0.56915(9) 0.55672(5) 0.55632(4) 0.0377(2) Uani 1.000000 .
Cl04 Cl 0.72673(10) 0.49949(6) 0.42038(4) 0.0427(2) Uani 1.000000 .
Cl05 Cl 0.42287(9) 0.61693(5) 0.41909(4) 0.0410(2) Uani 1.000000 .
Cl06 Cl 0.39215(13) 0.42961(6) 0.47046(4) 0.0551(3) Uani 1.000000 .
Cl07 Cl 0.42939(11) 0.39961(7) 0.31699(4) 0.0546(3) Uani 1.000000 .
Cl08 Cl 0.17588(14) 0.30070(7) 0.40247(5) 0.0665(4) Uani 1.000000 .
Cl09 Cl 0.12553(13) 0.49645(7) 0.37057(6) 0.0752(4) Uani 1.000000 .
C001 C 0.5704(3) 0.50982(15) 0.15271(11) 0.0163(5) Uani 1.000000 .
C01 C 0.6638(4) 0.59894(19) 0.05195(14) 0.0333(8) Uani 1.000000 .
H01a H 0.6428(5) 0.5896(13) 0.0107(3) 0.0500(12) Uiso 1.000000 GR
H01b H 0.7278(10) 0.6419(6) 0.0553(9) 0.0500(12) Uiso 1.000000 GR
H01c H 0.7087(13) 0.5545(8) 0.0689(7) 0.0500(12) Uiso 1.000000 GR
C002 C 0.7216(3) 0.28555(14) 0.17079(12) 0.0166(5) Uani 1.000000 .
H002 H 0.6451(3) 0.29304(14) 0.14129(12) 0.0200(6) Uiso 1.000000 R
C02 C 0.2215(5) 0.7522(2) 0.06737(17) 0.0570(13) Uani 1.000000 .
H02a H 0.2701(15) 0.8001(3) 0.0729(12) 0.0856(19) Uiso 1.000000 GR
H02b H 0.204(3) 0.7442(10) 0.0257(4) 0.0856(19) Uiso 1.000000 GR
H02c H 0.1314(14) 0.7530(11) 0.0884(9) 0.0856(19) Uiso 1.000000 GR
C003 C 0.8458(3) 0.25099(16) 0.13882(13) 0.0246(7) Uani 1.000000 .
H00a H 0.8792(14) 0.2857(5) 0.1087(6) 0.0370(10) Uiso 1.000000 GR
H00b H 0.9222(9) 0.2411(11) 0.1666(2) 0.0370(10) Uiso 1.000000 GR
H00c H 0.8163(6) 0.2039(6) 0.1205(8) 0.0370(10) Uiso 1.000000 GR
C03 C 0.3002(3) 0.54021(19) 0.20950(14) 0.0315(7) Uani 1.000000 .
H03a H 0.2148(15) 0.5630(8) 0.2258(7) 0.0473(11) Uiso 1.000000 GR
H03b H 0.279(2) 0.4895(4) 0.1958(3) 0.0473(11) Uiso 1.000000 GR
H03c H 0.3733(10) 0.5379(11) 0.2397(5) 0.0473(11) Uiso 1.000000 GR
C004 C 0.6620(4) 0.23443(17) 0.21792(14) 0.0281(7) Uani 1.000000 .
H00d H 0.7345(8) 0.2251(10) 0.2475(5) 0.0421(11) Uiso 1.000000 GR
H00e H 0.5803(14) 0.2585(6) 0.2362(7) 0.0421(11) Uiso 1.000000 GR
H00f H 0.633(2) 0.1868(5) 0.2004(2) 0.0421(11) Uiso 1.000000 GR
C005 C 0.8734(3) 0.36173(15) 0.23889(12) 0.0174(6) Uani 1.000000 .
H005 H 0.9071(3) 0.30888(15) 0.24269(12) 0.0209(7) Uiso 1.000000 R
C006 C 0.8202(3) 0.38522(17) 0.29896(13) 0.0256(7) Uani 1.000000 .
H00g H 0.784(2) 0.4366(5) 0.2971(2) 0.0384(10) Uiso 1.000000 GR
H00h H 0.7445(16) 0.3514(8) 0.3113(4) 0.0384(10) Uiso 1.000000 GR
H00i H 0.8979(6) 0.3828(11) 0.3271(2) 0.0384(10) Uiso 1.000000 GR
C007 C 0.9984(3) 0.40744(17) 0.21716(13) 0.0219(6) Uani 1.000000 .
H00j H 1.0333(13) 0.3860(7) 0.1805(5) 0.0329(9) Uiso 1.000000 GR
H00k H 0.9687(6) 0.4593(3) 0.2105(8) 0.0329(9) Uiso 1.000000 GR
H00l H 1.0738(9) 0.4064(9) 0.2464(4) 0.0329(9) Uiso 1.000000 GR
C100 C 0.4836(3) 0.57365(15) 0.13218(12) 0.0172(6) Uani 1.000000 .
C101 C 0.5287(3) 0.61555(15) 0.08424(12) 0.0224(6) Uani 1.000000 .
C103 C 0.4413(4) 0.67372(17) 0.06510(13) 0.0303(7) Uani 1.000000 .
H103 H 0.4714(4) 0.70375(17) 0.03321(13) 0.0364(9) Uiso 1.000000 R
C104 C 0.3129(4) 0.68904(18) 0.09091(14) 0.0324(8) Uani 1.000000 .
C105 C 0.2691(3) 0.64520(18) 0.13730(14) 0.0287(7) Uani 1.000000 .
H105 H 0.1802(3) 0.65502(18) 0.15485(14) 0.0345(8) Uiso 1.000000 R
C106 C 0.3522(3) 0.58685(16) 0.15902(12) 0.0206(6) Uani 1.000000 .
C200 C 0.4604(3) 0.40678(15) 0.09356(11) 0.0170(5) Uani 1.000000 .
H200 H 0.3990(3) 0.44881(15) 0.07994(11) 0.0204(6) Uiso 1.000000 R
C201 C 0.5389(3) 0.37680(17) 0.04033(12) 0.0244(6) Uani 1.000000 .
H20a H 0.5946(3) 0.41770(17) 0.02245(12) 0.0292(7) Uiso 1.000000 R
H20b H 0.6052(3) 0.33702(17) 0.05272(12) 0.0292(7) Uiso 1.000000 R
C202 C 0.4368(4) 0.3452(2) -0.00469(14) 0.0337(8) Uani 1.000000 .
H20c H 0.3787(4) 0.3864(2) -0.02079(14) 0.0405(9) Uiso 1.000000 R
H20d H 0.4910(4) 0.3228(2) -0.03725(14) 0.0405(9) Uiso 1.000000 R
C203 C 0.3401(4) 0.28579(18) 0.02202(14) 0.0330(8) Uani 1.000000 .
H20e H 0.2711(4) 0.26893(18) -0.00764(14) 0.0397(9) Uiso 1.000000 R
H20f H 0.3971(4) 0.24192(18) 0.03393(14) 0.0397(9) Uiso 1.000000 R
C204 C 0.2619(3) 0.31634(18) 0.07466(14) 0.0276(7) Uani 1.000000 .
H20g H 0.1971(3) 0.35664(18) 0.06192(14) 0.0331(8) Uiso 1.000000 R
H20h H 0.2044(3) 0.27593(18) 0.09223(14) 0.0331(8) Uiso 1.000000 R
C205 C 0.3639(3) 0.34749(16) 0.12088(13) 0.0220(6) Uani 1.000000 .
H20i H 0.4217(3) 0.30623(16) 0.13703(13) 0.0264(7) Uiso 1.000000 R
H20j H 0.3094(3) 0.37008(16) 0.15329(13) 0.0264(7) Uiso 1.000000 R
C300 C 0.7480(3) 0.56463(14) 0.22600(12) 0.0183(6) Uani 1.000000 .
H300 H 0.8218(3) 0.53935(14) 0.25018(12) 0.0220(7) Uiso 1.000000 R
C301 C 0.6449(3) 0.60109(16) 0.26849(13) 0.0220(6) Uani 1.000000 .
H30a H 0.5680(3) 0.62578(16) 0.24643(13) 0.0264(7) Uiso 1.000000 R
H30b H 0.6023(3) 0.56225(16) 0.29380(13) 0.0264(7) Uiso 1.000000 R
C302 C 0.7213(4) 0.65894(17) 0.30616(13) 0.0265(7) Uani 1.000000 .
H30c H 0.6523(4) 0.68406(17) 0.33203(13) 0.0318(8) Uiso 1.000000 R
H30d H 0.7915(4) 0.63323(17) 0.33109(13) 0.0318(8) Uiso 1.000000 R
C303 C 0.7953(3) 0.71719(16) 0.26898(14) 0.0256(7) Uani 1.000000 .
H30e H 0.7245(3) 0.74581(16) 0.24635(14) 0.0307(8) Uiso 1.000000 R
H30f H 0.8465(3) 0.75273(16) 0.29451(14) 0.0307(8) Uiso 1.000000 R
C304 C 0.8992(3) 0.67976(17) 0.22721(14) 0.0278(7) Uani 1.000000 .
H30g H 0.9442(3) 0.71836(17) 0.20239(14) 0.0334(8) Uiso 1.000000 R
H30h H 0.9742(3) 0.65450(17) 0.24993(14) 0.0334(8) Uiso 1.000000 R
C305 C 0.8240(3) 0.62215(16) 0.18833(13) 0.0237(6) Uani 1.000000 .
H30i H 0.8938(3) 0.59660(16) 0.16312(13) 0.0284(8) Uiso 1.000000 R
H30j H 0.7551(3) 0.64797(16) 0.16284(13) 0.0284(8) Uiso 1.000000 R

loop_
_atom_site_aniso_label
_atom_site_aniso_U_11
_atom_site_aniso_U_22
_atom_site_aniso_U_33
_atom_site_aniso_U_12
_atom_site_aniso_U_13
_atom_site_aniso_U_23
B01 0.0150(15) 0.0164(15) 0.0185(15) -0.0030(11) -0.0007(12) -0.0019(11)
N01 0.0161(12) 0.0126(10) 0.0147(10) -0.0015(8) -0.0026(9) -0.0013(8)
N02 0.0211(13) 0.0134(10) 0.0219(12) 0.0002(9) -0.0064(10) -0.0008(9)
N03 0.0199(13) 0.0124(11) 0.0234(12) 0.0006(9) -0.0047(10) -0.0025(9)
Ga01 0.02471(17) 0.02662(16) 0.02175(15) 0.00255(15) -0.00522(14) -0.00226(14)
Ga02 0.0312(2) 0.0397(2) 0.0396(2) -0.00993(17) -0.00128(18) -0.01006(18)
Cl03 0.0342(5) 0.0519(5) 0.0272(4) 0.0137(4) -0.0074(3) -0.0163(4)
Cl04 0.0413(5) 0.0627(6) 0.0241(4) 0.0225(4) 0.0016(4) -0.0015(4)
Cl05 0.0307(5) 0.0447(5) 0.0477(5) 0.0095(4) -0.0052(4) 0.0159(4)
Cl06 0.0813(8) 0.0486(5) 0.0354(5) -0.0342(5) -0.0134(5) 0.0086(4)
Cl07 0.0482(6) 0.0734(7) 0.0422(5) -0.0041(5) 0.0074(4) 0.0054(5)
Cl08 0.0845(9) 0.0612(7) 0.0537(7) -0.0451(6) 0.0098(6) -0.0134(5)
Cl09 0.0466(6) 0.0711(8) 0.1080(11) 0.0132(6) -0.0308(7) -0.0440(7)
C001 0.0146(14) 0.0194(13) 0.0149(12) -0.0017(10) 0.0016(10) -0.0012(10)
C01 0.044(2) 0.0305(17) 0.0257(17) 0.0093(15) 0.0117(14) 0.0082(14)
C002 0.0196(14) 0.0109(12) 0.0195(13) -0.0018(11) -0.0058(12) -0.0011(10)
C02 0.076(3) 0.056(3) 0.039(2) 0.046(2) -0.012(2) 0.0032(19)
C003 0.0271(17) 0.0209(15) 0.0259(16) -0.0013(12) -0.0002(13) -0.0051(12)
C03 0.0265(17) 0.0302(17) 0.0380(18) -0.0039(14) 0.0090(14) -0.0005(14)
C004 0.0338(18) 0.0200(15) 0.0304(17) -0.0064(13) 0.0025(14) 0.0011(13)
C005 0.0181(14) 0.0166(13) 0.0175(14) 0.0010(11) -0.0046(11) -0.0001(10)
C006 0.0246(16) 0.0298(17) 0.0224(15) -0.0050(13) -0.0042(12) -0.0023(12)
C007 0.0163(14) 0.0232(14) 0.0263(15) 0.0017(11) -0.0045(11) -0.0033(12)
C100 0.0174(14) 0.0176(13) 0.0165(13) 0.0016(10) -0.0019(11) -0.0013(10)
C101 0.0290(16) 0.0195(14) 0.0188(14) 0.0051(12) 0.0008(13) -0.0008(11)
C103 0.045(2) 0.0256(15) 0.0198(15) 0.0133(15) 0.0007(15) 0.0051(12)
C104 0.041(2) 0.0307(18) 0.0250(17) 0.0179(15) -0.0093(14) -0.0034(13)
C105 0.0228(16) 0.0332(17) 0.0302(17) 0.0137(14) -0.0025(14) -0.0089(13)
C106 0.0206(15) 0.0188(14) 0.0223(15) 0.0013(12) -0.0002(12) -0.0045(11)
C200 0.0167(13) 0.0163(12) 0.0179(13) -0.0006(12) -0.0081(11) -0.0013(10)
C201 0.0249(15) 0.0302(15) 0.0179(14) -0.0054(13) -0.0027(13) -0.0011(12)
C202 0.039(2) 0.043(2) 0.0194(16) -0.0079(16) -0.0033(14) -0.0039(14)
C203 0.0365(19) 0.0317(18) 0.0309(19) -0.0091(15) -0.0134(15) -0.0076(14)
C204 0.0206(16) 0.0300(16) 0.0321(17) -0.0070(13) -0.0066(13) 0.0014(13)
C205 0.0212(15) 0.0215(14) 0.0232(15) -0.0040(11) -0.0014(12) 0.0001(12)
C300 0.0228(16) 0.0121(12) 0.0201(13) -0.0004(11) -0.0036(11) -0.0032(10)
C301 0.0229(15) 0.0202(14) 0.0230(15) -0.0038(12) 0.0033(12) -0.0044(12)
C302 0.0277(16) 0.0282(16) 0.0237(15) -0.0015(13) 0.0005(13) -0.0086(12)
C303 0.0252(16) 0.0157(14) 0.0359(17) -0.0032(12) -0.0020(14) -0.0107(12)
C304 0.0255(17) 0.0243(16) 0.0336(18) -0.0101(13) 0.0033(14) -0.0025(13)
C305 0.0224(16) 0.0229(15) 0.0257(16) -0.0047(12) 0.0046(12) -0.0061(12)

loop_
_atom_type_symbol
_atom_type_scat_dispersion_real
_atom_type_scat_dispersion_imag
_atom_type_scat_Cromer_Mann_a1
_atom_type_scat_Cromer_Mann_a2
_atom_type_scat_Cromer_Mann_a3
_atom_type_scat_Cromer_Mann_a4
_atom_type_scat_Cromer_Mann_b1
_atom_type_scat_Cromer_Mann_b2
_atom_type_scat_Cromer_Mann_b3
_atom_type_scat_Cromer_Mann_b4
_atom_type_scat_Cromer_Mann_c
_atom_type_scat_source
_atom_type_scat_dispersion_source
C 0.00347 0.00161 2.31000 1.02000 1.58860 0.86500 20.84390 10.20750 0.56870 51.65120 0.215599998832 'International Tables Volume C Table 6.1.1.4 (pp. 500-502)' 'Henke, Gullikson and Davis, At. Data and Nucl. Data Tables, 1993, 54, 2'
B 0.00141 0.00067 2.05450 1.33260 1.09790 0.70680 23.21850 1.02100 60.34980 0.14030 -0.193200007081 'International Tables Volume C Table 6.1.1.4 (pp. 500-502)' 'Henke, Gullikson and Davis, At. Data and Nucl. Data Tables, 1993, 54, 2'
Cl 0.14873 0.16029 11.46040 7.19640 6.25560 1.64550 0.01040 1.16620 18.51940 47.77840 -9.55739974976 'International Tables Volume C Table 6.1.1.4 (pp. 500-502)' 'Henke, Gullikson and Davis, At. Data and Nucl. Data Tables, 1993, 54, 2'
H 0.00000 0.00000 0.49300 0.32291 0.14019 0.04081 10.51090 26.12570 3.14236 57.79970 0.0030380000826 'International Tables Volume C Table 6.1.1.4 (pp. 500-502)' 'Henke, Gullikson and Davis, At. Data and Nucl. Data Tables, 1993, 54, 2'
N 0.00653 0.00323 12.21260 3.13220 2.01250 1.16630 0.00570 9.89330 28.99750 0.58260 -11.5290002823 'International Tables Volume C Table 6.1.1.4 (pp. 500-502)' 'Henke, Gullikson and Davis, At. Data and Nucl. Data Tables, 1993, 54, 2'
Ga 0.25329 1.65181 15.23540 6.70060 4.35910 2.96230 3.06690 0.24120 10.78050 61.41350 1.71889996529 'International Tables Volume C Table 6.1.1.4 (pp. 500-502)' 'Henke, Gullikson and Davis, At. Data and Nucl. Data Tables, 1993, 54, 2'

loop_
_geom_angle_atom_site_label_1
_geom_angle_atom_site_label_2
_geom_angle_atom_site_label_3
_geom_angle
_geom_angle_site_symmetry_1
_geom_angle_site_symmetry_3
_geom_angle_publ_flag
N02 B01 N01 136.7(3) . . ?
N03 B01 N01 137.2(3) . . ?
N03 B01 N02 86.1(2) . . ?
C001 B01 N01 178.5(3) . . ?
C001 B01 N02 42.71(14) . . ?
C001 B01 N03 43.41(14) . . ?
C002 N01 B01 119.9(2) . . ?
C005 N01 B01 125.2(2) . . ?
C005 N01 C002 114.9(2) . . ?
C001 N02 B01 87.2(2) . . ?
C200 N02 B01 146.2(2) . . ?
C200 N02 C001 126.4(2) . . ?
C001 N03 B01 86.1(2) . . ?
C300 N03 B01 143.4(2) . . ?
C300 N03 C001 130.4(2) . . ?
Cl04 Ga01 Cl03 114.40(4) . . ?
Cl05 Ga01 Cl03 114.02(4) . . ?
Cl05 Ga01 Cl04 112.97(4) . . ?
Cl06 Ga01 Cl03 100.57(4) . . ?
Cl06 Ga01 Cl04 107.70(4) . . ?
Cl06 Ga01 Cl05 105.80(4) . . ?
Cl07 Ga02 Cl06 106.50(4) . . ?
Cl08 Ga02 Cl06 101.24(4) . . ?
Cl08 Ga02 Cl07 112.69(5) . . ?
Cl09 Ga02 Cl06 107.96(5) . . ?
Cl09 Ga02 Cl07 113.19(6) . . ?
Cl09 Ga02 Cl08 114.14(6) . . ?
Ga02 Cl06 Ga01 112.87(4) . . ?
N02 C001 B01 50.13(16) . . ?
N03 C001 B01 50.45(16) . . ?
N03 C001 N02 100.6(2) . . ?
C100 C001 B01 177.5(2) . . ?
C100 C001 N02 127.5(2) . . ?
C100 C001 N03 132.0(2) . . ?
H01b C01 H01a 109.5 . . ?
H01c C01 H01a 109.5 . . ?
H01c C01 H01b 109.5 . . ?
C101 C01 H01a 109.5 . . ?
C101 C01 H01b 109.5 . . ?
C101 C01 H01c 109.5 . . ?
H002 C002 N01 106.91(13) . . ?
C003 C002 N01 111.8(2) . . ?
C003 C002 H002 106.91(15) . . ?
C004 C002 N01 111.2(2) . . ?
C004 C002 H002 106.91(17) . . ?
C004 C002 C003 112.7(2) . . ?
H02b C02 H02a 109.5 . . ?
H02c C02 H02a 109.5 . . ?
H02c C02 H02b 109.5 . . ?
C104 C02 H02a 109.5 . . ?
C104 C02 H02b 109.5 . . ?
C104 C02 H02c 109.5 . . ?
H00a C003 C002 109.5 . . ?
H00b C003 C002 109.5 . . ?
H00b C003 H00a 109.5 . . ?
H00c C003 C002 109.5 . . ?
H00c C003 H00a 109.5 . . ?
H00c C003 H00b 109.5 . . ?
H03b C03 H03a 109.5 . . ?
H03c C03 H03a 109.5 . . ?
H03c C03 H03b 109.5 . . ?
C106 C03 H03a 109.5 . . ?
C106 C03 H03b 109.5 . . ?
C106 C03 H03c 109.5 . . ?
H00d C004 C002 109.5 . . ?
H00e C004 C002 109.5 . . ?
H00e C004 H00d 109.5 . . ?
H00f C004 C002 109.5 . . ?
H00f C004 H00d 109.5 . . ?
H00f C004 H00e 109.5 . . ?
H005 C005 N01 106.64(13) . . ?
C006 C005 N01 111.4(2) . . ?
C006 C005 H005 106.64(16) . . ?
C007 C005 N01 111.1(2) . . ?
C007 C005 H005 106.64(15) . . ?
C007 C005 C006 113.9(2) . . ?
H00g C006 C005 109.5 . . ?
H00h C006 C005 109.5 . . ?
H00h C006 H00g 109.5 . . ?
H00i C006 C005 109.5 . . ?
H00i C006 H00g 109.5 . . ?
H00i C006 H00h 109.5 . . ?
H00j C007 C005 109.5 . . ?
H00k C007 C005 109.5 . . ?
H00k C007 H00j 109.5 . . ?
H00l C007 C005 109.5 . . ?
H00l C007 H00j 109.5 . . ?
H00l C007 H00k 109.5 . . ?
C101 C100 C001 119.5(3) . . ?
C106 C100 C001 118.7(2) . . ?
C106 C100 C101 121.6(3) . . ?
C100 C101 C01 122.7(3) . . ?
C103 C101 C01 119.7(3) . . ?
C103 C101 C100 117.6(3) . . ?
H103 C103 C101 118.84(19) . . ?
C104 C103 C101 122.3(3) . . ?
C104 C103 H103 118.84(18) . . ?
C103 C104 C02 119.8(3) . . ?
C105 C104 C02 121.4(3) . . ?
C105 C104 C103 118.8(3) . . ?
H105 C105 C104 119.13(18) . . ?
C106 C105 C104 121.7(3) . . ?
C106 C105 H105 119.13(18) . . ?
C100 C106 C03 122.1(3) . . ?
C105 C106 C03 120.0(3) . . ?
C105 C106 C100 117.9(3) . . ?
H200 C200 N02 107.34(14) . . ?
C201 C200 N02 111.7(2) . . ?
C201 C200 H200 107.34(15) . . ?
C205 C200 N02 110.8(2) . . ?
C205 C200 H200 107.34(15) . . ?
C205 C200 C201 112.0(2) . . ?
H20a C201 C200 109.39(15) . . ?
H20b C201 C200 109.39(15) . . ?
H20b C201 H20a 108.0 . . ?
C202 C201 C200 111.2(3) . . ?
C202 C201 H20a 109.39(17) . . ?
C202 C201 H20b 109.39(18) . . ?
H20c C202 C201 109.32(18) . . ?
H20d C202 C201 109.32(18) . . ?
H20d C202 H20c 108.0 . . ?
C203 C202 C201 111.5(3) . . ?
C203 C202 H20c 109.32(19) . . ?
C203 C202 H20d 109.32(18) . . ?
H20e C203 C202 109.40(16) . . ?
H20f C203 C202 109.40(19) . . ?
H20f C203 H20e 108.0 . . ?
C204 C203 C202 111.2(3) . . ?
C204 C203 H20e 109.40(17) . . ?
C204 C203 H20f 109.40(18) . . ?
H20g C204 C203 109.27(18) . . ?
H20h C204 C203 109.27(17) . . ?
H20h C204 H20g 107.9 . . ?
C205 C204 C203 111.7(3) . . ?
C205 C204 H20g 109.27(16) . . ?
C205 C204 H20h 109.27(16) . . ?
C204 C205 C200 110.1(2) . . ?
H20i C205 C200 109.64(15) . . ?
H20i C205 C204 109.64(16) . . ?
H20j C205 C200 109.64(15) . . ?
H20j C205 C204 109.64(16) . . ?
H20j C205 H20i 108.2 . . ?
H300 C300 N03 106.71(14) . . ?
C301 C300 N03 112.3(2) . . ?
C301 C300 H300 106.71(15) . . ?
C305 C300 N03 111.8(2) . . ?
C305 C300 H300 106.71(16) . . ?
C305 C300 C301 112.1(2) . . ?
H30a C301 C300 109.62(15) . . ?
H30b C301 C300 109.62(15) . . ?
H30b C301 H30a 108.1 . . ?
C302 C301 C300 110.2(2) . . ?
C302 C301 H30a 109.62(17) . . ?
C302 C301 H30b 109.62(16) . . ?
H30c C302 C301 109.33(16) . . ?
H30d C302 C301 109.33(17) . . ?
H30d C302 H30c 108.0 . . ?
C303 C302 C301 111.5(2) . . ?
C303 C302 H30c 109.33(16) . . ?
C303 C302 H30d 109.33(18) . . ?
H30e C303 C302 109.55(18) . . ?
H30f C303 C302 109.55(16) . . ?
H30f C303 H30e 108.1 . . ?
C304 C303 C302 110.5(2) . . ?
C304 C303 H30e 109.55(18) . . ?
C304 C303 H30f 109.55(16) . . ?
H30g C304 C303 109.46(16) . . ?
H30h C304 C303 109.46(18) . . ?
H30h C304 H30g 108.0 . . ?
C305 C304 C303 110.9(3) . . ?
C305 C304 H30g 109.46(16) . . ?
C305 C304 H30h 109.46(18) . . ?
C304 C305 C300 110.0(2) . . ?
H30i C305 C300 109.65(15) . . ?
H30i C305 C304 109.65(17) . . ?
H30j C305 C300 109.65(16) . . ?
H30j C305 C304 109.65(18) . . ?
H30j C305 H30i 108.2 . . ?

loop_
_geom_bond_atom_site_label_1
_geom_bond_atom_site_label_2
_geom_bond_distance
_geom_bond_site_symmetry_2
_geom_bond_publ_flag
B01 N01 1.361(4) . ?
B01 N02 1.517(4) . ?
B01 N03 1.525(4) . ?
B01 C001 1.973(4) . ?
N01 C002 1.494(3) . ?
N01 C005 1.497(3) . ?
N02 C001 1.340(3) . ?
N02 C200 1.473(3) . ?
N03 C001 1.359(4) . ?
N03 C300 1.473(3) . ?
Ga01 Cl03 2.1520(9) . ?
Ga01 Cl04 2.1333(10) . ?
Ga01 Cl05 2.1403(9) . ?
Ga01 Cl06 2.3183(10) . ?
Ga02 Cl06 2.3190(11) . ?
Ga02 Cl07 2.1393(11) . ?
Ga02 Cl08 2.1470(11) . ?
Ga02 Cl09 2.1455(13) . ?
C001 C100 1.482(4) . ?
C01 H01a 0.9800 . ?
C01 H01b 0.9800 . ?
C01 H01c 0.9800 . ?
C01 C101 1.509(4) . ?
C002 H002 1.0000 . ?
C002 C003 1.518(4) . ?
C002 C004 1.522(4) . ?
C02 H02a 0.9800 . ?
C02 H02b 0.9800 . ?
C02 H02c 0.9800 . ?
C02 C104 1.521(4) . ?
C003 H00a 0.9800 . ?
C003 H00b 0.9800 . ?
C003 H00c 0.9800 . ?
C03 H03a 0.9800 . ?
C03 H03b 0.9800 . ?
C03 H03c 0.9800 . ?
C03 C106 1.508(4) . ?
C004 H00d 0.9800 . ?
C004 H00e 0.9800 . ?
C004 H00f 0.9800 . ?
C005 H005 1.0000 . ?
C005 C006 1.525(4) . ?
C005 C007 1.522(4) . ?
C006 H00g 0.9800 . ?
C006 H00h 0.9800 . ?
C006 H00i 0.9800 . ?
C007 H00j 0.9800 . ?
C007 H00k 0.9800 . ?
C007 H00l 0.9800 . ?
C100 C101 1.396(4) . ?
C100 C106 1.409(4) . ?
C101 C103 1.399(4) . ?
C103 H103 0.9500 . ?
C103 C104 1.381(5) . ?
C104 C105 1.384(5) . ?
C105 H105 0.9500 . ?
C105 C106 1.397(4) . ?
C200 H200 1.0000 . ?
C200 C201 1.526(4) . ?
C200 C205 1.533(4) . ?
C201 H20a 0.9900 . ?
C201 H20b 0.9900 . ?
C201 C202 1.522(4) . ?
C202 H20c 0.9900 . ?
C202 H20d 0.9900 . ?
C202 C203 1.530(5) . ?
C203 H20e 0.9900 . ?
C203 H20f 0.9900 . ?
C203 C204 1.517(4) . ?
C204 H20g 0.9900 . ?
C204 H20h 0.9900 . ?
C204 C205 1.538(4) . ?
C205 H20i 0.9900 . ?
C205 H20j 0.9900 . ?
C300 H300 1.0000 . ?
C300 C301 1.525(4) . ?
C300 C305 1.523(4) . ?
C301 H30a 0.9900 . ?
C301 H30b 0.9900 . ?
C301 C302 1.529(4) . ?
C302 H30c 0.9900 . ?
C302 H30d 0.9900 . ?
C302 C303 1.516(4) . ?
C303 H30e 0.9900 . ?
C303 H30f 0.9900 . ?
C303 C304 1.527(4) . ?
C304 H30g 0.9900 . ?
C304 H30h 0.9900 . ?
C304 C305 1.536(4) . ?
C305 H30i 0.9900 . ?
C305 H30j 0.9900 . ?

loop_
_geom_torsion_atom_site_label_1
_geom_torsion_atom_site_label_2
_geom_torsion_atom_site_label_3
_geom_torsion_atom_site_label_4
_geom_torsion
_geom_torsion_site_symmetry_1
_geom_torsion_site_symmetry_2
_geom_torsion_site_symmetry_3
_geom_torsion_site_symmetry_4
_geom_torsion_publ_flag
B01 N01 C002 C003 119.8(3) . . . . ?
B01 N01 C002 C004 -113.3(3) . . . . ?
B01 N01 C005 C006 63.9(3) . . . . ?
B01 N01 C005 C007 -64.3(3) . . . . ?
B01 N02 C001 N03 -0.6(2) . . . . ?
B01 N02 C001 C100 179.21(18) . . . . ?
B01 N02 C200 C201 -58.8(4) . . . . ?
B01 N02 C200 C205 66.9(4) . . . . ?
B01 N03 C001 N02 0.6(2) . . . . ?
B01 N03 C001 C100 -179.20(19) . . . . ?
B01 N03 C300 C301 -116.6(4) . . . . ?
B01 N03 C300 C305 116.3(4) . . . . ?
B01 C001 N02 C200 -175.1(2) . . . . ?
B01 C001 N03 C300 -177.8(2) . . . . ?
N02 C001 N03 C300 -177.20(19) . . . . ?
N02 C001 C100 C101 -93.0(3) . . . . ?
N02 C001 C100 C106 82.3(3) . . . . ?
N02 C200 C201 C202 -179.8(2) . . . . ?
N02 C200 C205 C204 179.6(2) . . . . ?
N03 C001 C100 C101 86.8(3) . . . . ?
N03 C001 C100 C106 -98.0(3) . . . . ?
N03 C300 C301 C302 177.4(2) . . . . ?
N03 C300 C305 C304 -176.9(2) . . . . ?
C001 C100 C101 C01 -0.3(3) . . . . ?
C001 C100 C101 C103 177.9(3) . . . . ?
C001 C100 C106 C03 2.7(3) . . . . ?
C001 C100 C106 C105 -177.2(3) . . . . ?
C01 C101 C100 C106 -175.4(3) . . . . ?
C01 C101 C103 C104 176.5(3) . . . . ?
C02 C104 C103 C101 -178.9(3) . . . . ?
C02 C104 C105 C106 179.7(3) . . . . ?
C03 C106 C100 C101 177.8(3) . . . . ?
C03 C106 C105 C104 -179.7(3) . . . . ?
C100 C101 C103 C104 -1.7(3) . . . . ?
C100 C106 C105 C104 0.1(3) . . . . ?
C101 C103 C104 C105 -0.1(4) . . . . ?
C103 C104 C105 C106 0.9(4) . . . . ?
C200 C201 C202 C203 -54.7(3) . . . . ?
C200 C205 C204 C203 55.4(3) . . . . ?
C201 C202 C203 C204 55.3(3) . . . . ?
C202 C203 C204 C205 -55.9(3) . . . . ?
C300 C301 C302 C303 56.0(3) . . . . ?
C300 C305 C304 C303 -56.3(3) . . . . ?
C301 C302 C303 C304 -57.2(3) . . . . ?
C302 C303 C304 C305 57.2(3) . . . . ?
